data_7013163
loop_
_publ_author_name
'Subhan, Md. Abdus'
'Suzuki, Takayoshi'
'Fuyuhiro, Akira'
'Kaizaki, Sumio'

_publ_section_title
;
 Synthesis, X-ray structures and NIR chiroptical properties of a series of
 dinuclear lanthanide(III) complexes [Ln~2~{\m-(S- or RS-pba)}~4~(HBpz~3~)~2~];
 novel configurational chirality due to non-bonding Ln&#x22EF;O interactions
;
_journal_coden_ASTM DTARAF
_journal_issue 19
_journal_name_full 'Dalton Transactions'
_journal_page_first 3785
_journal_page_last 3791
_journal_paper_doi 10.1039/b304928k
_journal_year 2003
_chemical_formula_moiety 'C58 H64 B2 Dy2 N12 O8'
_chemical_formula_sum 'C58 H64 B2 Dy2 N12 O8'
_chemical_formula_weight 1403.83
_chemical_name_common
;
Tetrakis(mu-2-
phenylbutyrate)bis(hydoridotris(pyrazolyl)borate) didysprosium(iii)
;
_chemical_name_systematic
;
Tetrakis(\m-2-phenylbutyrate)bis(hydoridotris(pyrazolyl)borate)
didysprosium(III)
;
_space_group_IT_number 2
_symmetry_cell_setting triclinic
_symmetry_space_group_name_Hall '-P 1'
_symmetry_space_group_name_H-M 'P -1'
_atom_sites_solution_hydrogens geom
_atom_sites_solution_primary direct
_atom_sites_solution_secondary difmap
_audit_creation_method SHELXL-97
_cell_angle_alpha 80.52(3)
_cell_angle_beta 68.49(3)
_cell_angle_gamma 66.12(3)
_cell_formula_units_Z 1
_cell_length_a 11.589(5)
_cell_length_b 12.174(5)
_cell_length_c 12.633(4)
_cell_measurement_reflns_used 25
_cell_measurement_temperature 296(2)
_cell_measurement_theta_max 15.0
_cell_measurement_theta_min 14.9
_cell_volume 1516.0(11)
_computing_cell_refinement 'MSC/AFC Diffractometer Control'
_computing_data_collection 'MSC/AFC Diffractometer Control'
_computing_data_reduction 'teXsan Ver. 1.11'
_computing_molecular_graphics ORTEP
_computing_publication_material 'SHELXL-97 and teXsan Ver. 1.11'
_computing_structure_refinement SHELXL-97
_computing_structure_solution SHELXS-86
_diffrn_ambient_temperature 296(2)
_diffrn_measured_fraction_theta_full 0.998
_diffrn_measured_fraction_theta_max 0.998
_diffrn_measurement_device_type 'Rigaku AFC5R'
_diffrn_measurement_method \w-2\q
_diffrn_radiation_monochromator graphite
_diffrn_radiation_source 'rotating anode'
_diffrn_radiation_type 'Mo K\a'
_diffrn_radiation_wavelength 0.71069
_diffrn_reflns_av_R_equivalents 0.0128
_diffrn_reflns_av_sigmaI/netI 0.0340
_diffrn_reflns_limit_h_max 14
_diffrn_reflns_limit_h_min -16
_diffrn_reflns_limit_k_max 0
_diffrn_reflns_limit_k_min -17
_diffrn_reflns_limit_l_max 17
_diffrn_reflns_limit_l_min -17
_diffrn_reflns_number 9214
_diffrn_reflns_theta_full 30.01
_diffrn_reflns_theta_max 30.01
_diffrn_reflns_theta_min 2.54
_diffrn_standards_decay_% 0.02
_diffrn_standards_interval_count 150
_diffrn_standards_number 3
_exptl_absorpt_coefficient_mu 2.508
_exptl_absorpt_correction_T_max 0.374
_exptl_absorpt_correction_T_min Coppens_numerical
_exptl_absorpt_correction_type integration
_exptl_absorpt_process_details 0.627
_exptl_crystal_colour colorless
_exptl_crystal_density_diffrn 1.538
_exptl_crystal_density_method 'not measured'
_exptl_crystal_description prism
_exptl_crystal_F_000 702
_exptl_crystal_size_max 0.30
_exptl_crystal_size_mid 0.22
_exptl_crystal_size_min 0.22
_refine_diff_density_max 4.506
_refine_diff_density_min -3.395
_refine_diff_density_rms 0.191
_refine_ls_extinction_method none
_refine_ls_goodness_of_fit_ref 1.118
_refine_ls_hydrogen_treatment constr
_refine_ls_matrix_type full
_refine_ls_number_parameters 370
_refine_ls_number_reflns 8830
_refine_ls_number_restraints 0
_refine_ls_restrained_S_all 1.118
_refine_ls_R_factor_all 0.0898
_refine_ls_R_factor_gt 0.0648
_refine_ls_shift/su_max 0.015
_refine_ls_shift/su_mean 0.000
_refine_ls_structure_factor_coef Fsqd
_refine_ls_weighting_details 'calc w=1/[\s^2^(Fo^2^)+(0.1091P)^2^+2.2171P] where P=(Fo^2^+2Fc^2^)/3'
_refine_ls_weighting_scheme calc
_refine_ls_wR_factor_gt 0.1712
_refine_ls_wR_factor_ref 0.1856
_reflns_number_gt 6811
_reflns_number_total 8830
_reflns_threshold_expression 'I > 2\s(I)'
_cod_data_source_file b304928k.txt
_cod_data_source_block Dy2RSpba
_cod_original_cell_volume 1515.9(10)
_cod_database_code 7013163

loop_
_symmetry_equiv_pos_as_xyz
'x, y, z'
'-x, -y, -z'

loop_
_atom_site_label
_atom_site_type_symbol
_atom_site_fract_x
_atom_site_fract_y
_atom_site_fract_z
_atom_site_U_iso_or_equiv
_atom_site_adp_type
_atom_site_occupancy
_atom_site_symmetry_multiplicity
_atom_site_calc_flag
_atom_site_refinement_flags
_atom_site_disorder_assembly
_atom_site_disorder_group
Dy Dy 0.11968(3) 0.49388(3) 0.08666(2) 0.04544(11) Uani 1 1 d . . .
O1 O 0.1749(6) 0.5710(6) -0.0961(5) 0.0690(14) Uani 1 1 d . . .
O2 O 0.0283(6) 0.5987(6) -0.1801(5) 0.0665(14) Uani 1 1 d . . .
O3 O 0.2379(8) 0.3153(7) -0.0156(6) 0.0816(18) Uani 1 1 d . . .
O4 O 0.0775(6) 0.3607(6) -0.0838(6) 0.0797(18) Uani 1 1 d . . .
N11 N 0.3122(6) 0.3853(5) 0.2616(5) 0.0528(12) Uani 1 1 d . . .
N12 N 0.2615(6) 0.3508(5) 0.1963(5) 0.0515(12) Uani 1 1 d . . .
N21 N 0.3236(6) 0.5801(6) 0.1647(5) 0.0531(12) Uani 1 1 d . . .
N22 N 0.2744(6) 0.5893(6) 0.0785(5) 0.0539(13) Uani 1 1 d . . .
N31 N 0.1229(6) 0.5800(5) 0.3303(5) 0.0515(12) Uani 1 1 d . . .
N32 N 0.0398(5) 0.5796(6) 0.2781(5) 0.0538(13) Uani 1 1 d . . .
C1 C 0.1315(6) 0.6045(7) -0.1762(5) 0.0504(14) Uani 1 1 d . . .
C2 C 0.2137(9) 0.6576(9) -0.2802(7) 0.079(3) Uani 1 1 d . . .
H2 H 0.2861 0.6574 -0.2575 0.096 Uiso 1 1 calc R . .
C3 C 0.2805(14) 0.5842(10) -0.3763(9) 0.106(4) Uani 1 1 d . . .
H3A H 0.3267 0.6263 -0.4380 0.117 Uiso 1 1 calc R . .
H3B H 0.2135 0.5750 -0.3990 0.117 Uiso 1 1 calc R . .
C4 C 0.3825(10) 0.4580(10) -0.3637(10) 0.091(3) Uani 1 1 d . . .
H4A H 0.3411 0.4174 -0.2984 0.109 Uiso 1 1 calc R . .
H4B H 0.4577 0.4649 -0.3543 0.109 Uiso 1 1 calc R . .
H4C H 0.4122 0.4129 -0.4307 0.109 Uiso 1 1 calc R . .
C5 C 0.1371(8) 0.7888(7) -0.2983(6) 0.0606(17) Uani 1 1 d . . .
C6 C 0.1763(17) 0.8754(14) -0.2807(12) 0.119(5) Uani 1 1 d . . .
H6 H 0.2483 0.8541 -0.2550 0.138 Uiso 1 1 calc R . .
C7 C 0.103(3) 1.000(2) -0.303(2) 0.192(14) Uani 1 1 d . . .
H7 H 0.1234 1.0627 -0.2914 0.228 Uiso 1 1 calc R . .
C8 C 0.000(3) 1.0202(16) -0.3437(19) 0.176(11) Uani 1 1 d . . .
H8 H -0.0454 1.0989 -0.3630 0.197 Uiso 1 1 calc R . .
C9 C -0.0375(17) 0.9387(15) -0.3569(14) 0.141(7) Uani 1 1 d . . .
H9 H -0.1108 0.9602 -0.3809 0.167 Uiso 1 1 calc R . .
C10 C 0.0298(10) 0.8222(10) -0.3359(9) 0.085(3) Uani 1 1 d . . .
H10 H 0.0033 0.7636 -0.3470 0.106 Uiso 1 1 calc R . .
C13 C 0.3078(8) 0.2304(7) 0.2035(7) 0.0610(17) Uani 1 1 d . . .
H13 H 0.2890 0.1820 0.1676 0.074 Uiso 1 1 calc R . .
C14 C 0.3871(9) 0.1884(7) 0.2716(7) 0.069(2) Uani 1 1 d . . .
H14 H 0.4311 0.1088 0.2900 0.082 Uiso 1 1 calc R . .
C15 C 0.3871(7) 0.2891(8) 0.3062(7) 0.0628(18) Uani 1 1 d . . .
H15 H 0.4323 0.2900 0.3534 0.076 Uiso 1 1 calc R . .
C23 C 0.3369(9) 0.6478(8) -0.0063(7) 0.068(2) Uani 1 1 d . . .
H23 H 0.3227 0.6672 -0.0761 0.082 Uiso 1 1 calc R . .
C24 C 0.4260(10) 0.6757(9) 0.0231(8) 0.076(2) Uani 1 1 d . . .
H24 H 0.4819 0.7153 -0.0214 0.091 Uiso 1 1 calc R . .
C25 C 0.4136(9) 0.6325(8) 0.1308(8) 0.070(2) Uani 1 1 d . . .
H25 H 0.4601 0.6383 0.1746 0.086 Uiso 1 1 calc R . .
C33 C -0.0861(8) 0.6331(7) 0.3480(7) 0.0656(19) Uani 1 1 d . . .
H33 H -0.1632 0.6439 0.3336 0.078 Uiso 1 1 calc R . .
C34 C -0.0828(10) 0.6695(8) 0.4450(7) 0.078(3) Uani 1 1 d . . .
H34 H -0.1554 0.7100 0.5065 0.095 Uiso 1 1 calc R . .
C35 C 0.0491(10) 0.6335(8) 0.4307(7) 0.068(2) Uani 1 1 d . . .
H35 H 0.0830 0.6443 0.4828 0.082 Uiso 1 1 calc R . .
C41 C 0.1848(7) 0.2895(6) -0.0716(6) 0.0532(14) Uani 1 1 d . . .
C42 C 0.2511(10) 0.1679(9) -0.1298(10) 0.082(3) Uani 1 1 d . . .
H42 H 0.1899 0.1668 -0.1660 0.100 Uiso 1 1 calc R . .
C43 C 0.263(2) 0.0660(12) -0.0493(12) 0.137(7) Uani 1 1 d . . .
H43A H 0.3096 -0.0074 -0.0925 0.173 Uiso 1 1 calc R . .
H43B H 0.3194 0.0669 -0.0085 0.173 Uiso 1 1 calc R . .
C44 C 0.140(2) 0.0609(19) 0.0333(19) 0.220(15) Uani 1 1 d . . .
H44A H 0.0682 0.1028 0.0035 0.245 Uiso 1 1 calc R . .
H44B H 0.1217 0.0981 0.1021 0.245 Uiso 1 1 calc R . .
H44C H 0.1490 -0.0214 0.0492 0.245 Uiso 1 1 calc R . .
C45 C 0.3802(8) 0.1526(6) -0.2237(8) 0.0634(19) Uani 1 1 d . . .
C46 C 0.4898(9) 0.1537(8) -0.2058(9) 0.076(2) Uani 1 1 d . . .
H46 H 0.4840 0.1649 -0.1327 0.091 Uiso 1 1 calc R . .
C47 C 0.6075(12) 0.1384(12) -0.2938(13) 0.109(4) Uani 1 1 d . . .
H47 H 0.6806 0.1373 -0.2786 0.133 Uiso 1 1 calc R . .
C48 C 0.6196(14) 0.1252(11) -0.3999(12) 0.103(4) Uani 1 1 d . . .
H48 H 0.7003 0.1168 -0.4578 0.122 Uiso 1 1 calc R . .
C49 C 0.5173(14) 0.1236(9) -0.4253(9) 0.100(4) Uani 1 1 d . . .
H49 H 0.5271 0.1137 -0.4999 0.119 Uiso 1 1 calc R . .
C50 C 0.3941(12) 0.1374(8) -0.3364(11) 0.090(3) Uani 1 1 d . . .
H50 H 0.3226 0.1363 -0.3527 0.108 Uiso 1 1 calc R . .
B1 B 0.2736(7) 0.5198(7) 0.2785(7) 0.0515(16) Uani 1 1 d . . .
H1 H 0.3153 0.5276 0.3303 0.061 Uiso 1 1 calc R . .

loop_
_atom_site_aniso_label
_atom_site_aniso_U_11
_atom_site_aniso_U_22
_atom_site_aniso_U_33
_atom_site_aniso_U_23
_atom_site_aniso_U_13
_atom_site_aniso_U_12
Dy 0.03850(15) 0.05915(19) 0.04016(15) 0.00759(11) -0.01137(10) -0.02451(12)
O1 0.069(3) 0.098(4) 0.050(3) 0.014(3) -0.018(2) -0.049(3)
O2 0.070(3) 0.088(4) 0.057(3) 0.020(3) -0.023(3) -0.053(3)
O3 0.103(5) 0.088(4) 0.065(4) -0.013(3) -0.030(3) -0.041(4)
O4 0.049(3) 0.089(4) 0.074(4) 0.024(3) -0.016(3) -0.013(3)
N11 0.047(3) 0.058(3) 0.044(3) 0.007(2) -0.014(2) -0.015(2)
N12 0.049(3) 0.052(3) 0.050(3) 0.004(2) -0.017(2) -0.018(2)
N21 0.050(3) 0.064(3) 0.056(3) 0.002(3) -0.019(2) -0.031(3)
N22 0.054(3) 0.069(3) 0.049(3) 0.009(2) -0.019(2) -0.036(3)
N31 0.053(3) 0.053(3) 0.045(3) -0.001(2) -0.016(2) -0.016(2)
N32 0.039(2) 0.066(3) 0.046(3) -0.006(2) -0.007(2) -0.015(2)
C1 0.045(3) 0.066(4) 0.035(3) 0.004(2) -0.001(2) -0.029(3)
C2 0.058(4) 0.094(6) 0.058(4) 0.026(4) 0.005(3) -0.034(4)
C3 0.111(9) 0.075(6) 0.071(6) 0.014(5) 0.016(6) -0.023(6)
C4 0.059(5) 0.082(6) 0.085(6) 0.010(5) 0.002(4) -0.011(4)
C5 0.068(4) 0.068(4) 0.046(3) 0.005(3) -0.008(3) -0.038(4)
C6 0.145(12) 0.131(11) 0.105(9) -0.011(8) -0.005(8) -0.106(10)
C7 0.27(3) 0.159(18) 0.152(17) -0.052(14) 0.048(18) -0.18(2)
C8 0.23(3) 0.080(9) 0.147(17) 0.016(10) 0.018(16) -0.071(14)
C9 0.109(11) 0.111(11) 0.117(11) 0.036(9) -0.013(9) 0.008(9)
C10 0.069(5) 0.085(6) 0.074(6) 0.000(5) -0.019(5) -0.007(5)
C13 0.064(4) 0.048(3) 0.058(4) 0.003(3) -0.012(3) -0.018(3)
C14 0.067(5) 0.055(4) 0.060(4) 0.011(3) -0.018(4) -0.006(3)
C15 0.050(4) 0.072(5) 0.054(4) 0.013(3) -0.021(3) -0.013(3)
C23 0.076(5) 0.085(5) 0.057(4) 0.016(4) -0.017(4) -0.055(5)
C24 0.079(6) 0.094(6) 0.071(5) 0.010(4) -0.013(4) -0.062(5)
C25 0.073(5) 0.081(5) 0.082(6) 0.002(4) -0.033(4) -0.050(5)
C33 0.044(3) 0.064(4) 0.061(4) 0.005(3) -0.003(3) -0.009(3)
C34 0.074(5) 0.068(5) 0.052(4) -0.007(4) 0.000(4) -0.005(4)
C35 0.080(5) 0.070(5) 0.044(3) -0.003(3) -0.023(4) -0.015(4)
C41 0.048(3) 0.049(3) 0.047(3) -0.006(3) -0.010(3) -0.006(3)
C42 0.070(5) 0.067(5) 0.104(7) -0.021(5) -0.011(5) -0.028(4)
C43 0.182(16) 0.081(7) 0.093(8) -0.001(6) 0.019(9) -0.054(9)
C44 0.23(3) 0.18(2) 0.174(19) -0.059(16) 0.105(18) -0.13(2)
C45 0.057(4) 0.041(3) 0.081(5) -0.018(3) -0.019(4) -0.005(3)
C46 0.063(5) 0.069(5) 0.088(6) -0.025(5) -0.022(4) -0.013(4)
C47 0.070(6) 0.092(8) 0.126(11) -0.037(7) 0.000(6) -0.008(6)
C48 0.085(8) 0.081(7) 0.103(9) -0.015(6) 0.001(7) -0.017(6)
C49 0.114(9) 0.064(5) 0.065(5) -0.010(4) -0.010(6) 0.007(6)
C50 0.101(8) 0.053(4) 0.112(8) -0.012(5) -0.058(7) -0.003(5)
B1 0.038(3) 0.060(4) 0.050(4) -0.008(3) -0.008(3) -0.015(3)

loop_
_atom_type_symbol
_atom_type_description
_atom_type_scat_dispersion_real
_atom_type_scat_dispersion_imag
_atom_type_scat_source
C C 0.0033 0.0016 'International Tables Vol C Tables 4.2.6.8 and 6.1.1.4'
H H 0.0000 0.0000 'International Tables Vol C Tables 4.2.6.8 and 6.1.1.4'
O O 0.0106 0.0060 'International Tables Vol C Tables 4.2.6.8 and 6.1.1.4'
N N 0.0061 0.0033 'International Tables Vol C Tables 4.2.6.8 and 6.1.1.4'
B B 0.0013 0.0007 'International Tables Vol C Tables 4.2.6.8 and 6.1.1.4'
Dy Dy -0.1892 4.4098 'International Tables Vol C Tables 4.2.6.8 and 6.1.1.4'

loop_
_geom_angle_atom_site_label_1
_geom_angle_atom_site_label_2
_geom_angle_atom_site_label_3
_geom_angle
_geom_angle_site_symmetry_1
_geom_angle_site_symmetry_3
_geom_angle_publ_flag
O4 Dy O2 78.0(2) 2_565 2_565 ?
O4 Dy O1 77.6(2) 2_565 . ?
O2 Dy O1 131.3(2) 2_565 . ?
O4 Dy O3 127.7(3) 2_565 . ?
O2 Dy O3 82.7(3) 2_565 . ?
O1 Dy O3 80.0(2) . . ?
O4 Dy N22 108.8(2) 2_565 . ?
O2 Dy N22 153.2(2) 2_565 . ?
O1 Dy N22 75.2(2) . . ?
O3 Dy N22 110.0(2) . . ?
O4 Dy N32 80.5(2) 2_565 . ?
O2 Dy N32 82.0(2) 2_565 . ?
O1 Dy N32 133.5(2) . . ?
O3 Dy N32 143.7(2) . . ?
N22 Dy N32 74.0(2) . . ?
O4 Dy N12 149.7(2) 2_565 . ?
O2 Dy N12 85.1(2) 2_565 . ?
O1 Dy N12 131.4(2) . . ?
O3 Dy N12 73.8(2) . . ?
N22 Dy N12 76.5(2) . . ?
N32 Dy N12 72.3(2) . . ?
C1 O1 Dy 140.6(5) . . ?
C1 O2 Dy 139.7(5) . 2_565 ?
C41 O3 Dy 118.4(6) . . ?
C41 O4 Dy 171.8(7) . 2_565 ?
C15 N11 N12 109.9(6) . . ?
C15 N11 B1 129.8(7) . . ?
N12 N11 B1 120.2(5) . . ?
C13 N12 N11 105.6(6) . . ?
C13 N12 Dy 130.5(5) . . ?
N11 N12 Dy 123.8(4) . . ?
C25 N21 N22 109.2(6) . . ?
C25 N21 B1 129.5(7) . . ?
N22 N21 B1 121.2(5) . . ?
C23 N22 N21 105.6(6) . . ?
C23 N22 Dy 130.6(5) . . ?
N21 N22 Dy 123.5(4) . . ?
C35 N31 N32 108.7(6) . . ?
C35 N31 B1 129.6(7) . . ?
N32 N31 B1 121.6(5) . . ?
C33 N32 N31 107.2(6) . . ?
C33 N32 Dy 129.4(6) . . ?
N31 N32 Dy 123.4(4) . . ?
O1 C1 O2 126.0(6) . . ?
O1 C1 C2 116.2(7) . . ?
O2 C1 C2 117.8(7) . . ?
C3 C2 C5 117.3(8) . . ?
C3 C2 C1 114.1(9) . . ?
C5 C2 C1 111.5(6) . . ?
C3 C2 H2 104.1 . . ?
C5 C2 H2 104.1 . . ?
C1 C2 H2 104.1 . . ?
C2 C3 C4 117.2(11) . . ?
C2 C3 H3A 108.0 . . ?
C4 C3 H3A 108.0 . . ?
C2 C3 H3B 108.0 . . ?
C4 C3 H3B 108.0 . . ?
H3A C3 H3B 107.3 . . ?
C3 C4 H4A 109.5 . . ?
C3 C4 H4B 109.5 . . ?
H4A C4 H4B 109.5 . . ?
C3 C4 H4C 109.5 . . ?
H4A C4 H4C 109.5 . . ?
H4B C4 H4C 109.5 . . ?
C10 C5 C6 119.8(11) . . ?
C10 C5 C2 119.7(9) . . ?
C6 C5 C2 120.4(11) . . ?
C5 C6 C7 118.6(17) . . ?
C5 C6 H6 120.7 . . ?
C7 C6 H6 120.7 . . ?
C8 C7 C6 115.2(14) . . ?
C8 C7 H7 122.4 . . ?
C6 C7 H7 122.4 . . ?
C9 C8 C7 125(2) . . ?
C9 C8 H8 117.3 . . ?
C7 C8 H8 117.3 . . ?
C8 C9 C10 120(2) . . ?
C8 C9 H9 120.1 . . ?
C10 C9 H9 120.1 . . ?
C9 C10 C5 120.9(15) . . ?
C9 C10 H10 119.5 . . ?
C5 C10 H10 119.5 . . ?
N12 C13 C14 110.6(7) . . ?
N12 C13 H13 124.7 . . ?
C14 C13 H13 124.7 . . ?
C15 C14 C13 105.0(7) . . ?
C15 C14 H14 127.5 . . ?
C13 C14 H14 127.5 . . ?
N11 C15 C14 109.0(7) . . ?
N11 C15 H15 125.5 . . ?
C14 C15 H15 125.5 . . ?
N22 C23 C24 111.0(8) . . ?
N22 C23 H23 124.5 . . ?
C24 C23 H23 124.5 . . ?
C25 C24 C23 104.8(7) . . ?
C25 C24 H24 127.6 . . ?
C23 C24 H24 127.6 . . ?
N21 C25 C24 109.4(7) . . ?
N21 C25 H25 125.3 . . ?
C24 C25 H25 125.3 . . ?
N32 C33 C34 109.3(8) . . ?
N32 C33 H33 125.4 . . ?
C34 C33 H33 125.4 . . ?
C35 C34 C33 105.1(7) . . ?
C35 C34 H34 127.4 . . ?
C33 C34 H34 127.4 . . ?
N31 C35 C34 109.7(8) . . ?
N31 C35 H35 125.2 . . ?
C34 C35 H35 125.2 . . ?
O3 C41 O4 121.7(7) . . ?
O3 C41 C42 120.5(8) . . ?
O4 C41 C42 117.8(8) . . ?
C43 C42 C45 112.0(10) . . ?
C43 C42 C41 113.1(10) . . ?
C45 C42 C41 113.7(7) . . ?
C43 C42 H42 105.8 . . ?
C45 C42 H42 105.8 . . ?
C41 C42 H42 105.8 . . ?
C44 C43 C42 116.6(18) . . ?
C44 C43 H43A 108.1 . . ?
C42 C43 H43A 108.1 . . ?
C44 C43 H43B 108.1 . . ?
C42 C43 H43B 108.1 . . ?
H43A C43 H43B 107.3 . . ?
C43 C44 H44A 109.5 . . ?
C43 C44 H44B 109.5 . . ?
H44A C44 H44B 109.5 . . ?
C43 C44 H44C 109.5 . . ?
H44A C44 H44C 109.5 . . ?
H44B C44 H44C 109.5 . . ?
C46 C45 C50 116.9(9) . . ?
C46 C45 C42 122.6(9) . . ?
C50 C45 C42 120.6(9) . . ?
C47 C46 C45 121.2(11) . . ?
C47 C46 H46 119.4 . . ?
C45 C46 H46 119.4 . . ?
C48 C47 C46 121.7(14) . . ?
C48 C47 H47 119.2 . . ?
C46 C47 H47 119.2 . . ?
C47 C48 C49 121.1(13) . . ?
C47 C48 H48 119.4 . . ?
C49 C48 H48 119.4 . . ?
C48 C49 C50 119.1(11) . . ?
C48 C49 H49 120.5 . . ?
C50 C49 H49 120.5 . . ?
C45 C50 C49 120.1(11) . . ?
C45 C50 H50 120.0 . . ?
C49 C50 H50 120.0 . . ?
N31 B1 N21 110.1(6) . . ?
N31 B1 N11 109.7(6) . . ?
N21 B1 N11 110.0(5) . . ?
N31 B1 H1 109.0 . . ?
N21 B1 H1 109.0 . . ?
N11 B1 H1 109.0 . . ?

loop_
_geom_bond_atom_site_label_1
_geom_bond_atom_site_label_2
_geom_bond_distance
_geom_bond_site_symmetry_2
_geom_bond_publ_flag
Dy O4 2.263(6) 2_565 ?
Dy O2 2.290(5) 2_565 ?
Dy O1 2.304(5) . ?
Dy O3 2.342(7) . ?
Dy N22 2.468(6) . ?
Dy N32 2.490(6) . ?
Dy N12 2.492(6) . ?
O1 C1 1.230(9) . ?
O2 C1 1.247(8) . ?
O2 Dy 2.290(5) 2_565 ?
O3 C41 1.237(9) . ?
O4 C41 1.243(9) . ?
O4 Dy 2.263(6) 2_565 ?
N11 C15 1.327(9) . ?
N11 N12 1.367(8) . ?
N11 B1 1.543(10) . ?
N12 C13 1.342(9) . ?
N21 C25 1.342(9) . ?
N21 N22 1.372(8) . ?
N21 B1 1.525(10) . ?
N22 C23 1.333(9) . ?
N31 C35 1.338(9) . ?
N31 N32 1.354(8) . ?
N31 B1 1.517(9) . ?
N32 C33 1.344(9) . ?
C1 C2 1.533(9) . ?
C2 C3 1.407(15) . ?
C2 C5 1.507(13) . ?
C2 H2 0.9800 . ?
C3 C4 1.540(15) . ?
C3 H3A 0.9700 . ?
C3 H3B 0.9700 . ?
C4 H4A 0.9600 . ?
C4 H4B 0.9600 . ?
C4 H4C 0.9600 . ?
C5 C10 1.378(13) . ?
C5 C6 1.380(13) . ?
C6 C7 1.45(3) . ?
C6 H6 0.9300 . ?
C7 C8 1.38(4) . ?
C7 H7 0.9300 . ?
C8 C9 1.29(3) . ?
C8 H8 0.9300 . ?
C9 C10 1.350(17) . ?
C9 H9 0.9300 . ?
C10 H10 0.9300 . ?
C13 C14 1.378(12) . ?
C13 H13 0.9300 . ?
C14 C15 1.368(13) . ?
C14 H14 0.9300 . ?
C15 H15 0.9300 . ?
C23 C24 1.389(12) . ?
C23 H23 0.9300 . ?
C24 C25 1.353(13) . ?
C24 H24 0.9300 . ?
C25 H25 0.9300 . ?
C33 C34 1.388(13) . ?
C33 H33 0.9300 . ?
C34 C35 1.357(14) . ?
C34 H34 0.9300 . ?
C35 H35 0.9300 . ?
C41 C42 1.531(11) . ?
C42 C43 1.464(18) . ?
C42 C45 1.492(13) . ?
C42 H42 0.9800 . ?
C43 C44 1.44(2) . ?
C43 H43A 0.9700 . ?
C43 H43B 0.9700 . ?
C44 H44A 0.9600 . ?
C44 H44B 0.9600 . ?
C44 H44C 0.9600 . ?
C45 C46 1.374(12) . ?
C45 C50 1.407(14) . ?
C46 C47 1.372(16) . ?
C46 H46 0.9300 . ?
C47 C48 1.33(2) . ?
C47 H47 0.9300 . ?
C48 C49 1.344(19) . ?
C48 H48 0.9300 . ?
C49 C50 1.422(18) . ?
C49 H49 0.9300 . ?
C50 H50 0.9300 . ?
B1 H1 0.9800 . ?

loop_
_geom_contact_atom_site_label_1
_geom_contact_atom_site_label_2
_geom_contact_distance
_geom_contact_site_symmetry_1
_geom_contact_site_symmetry_2
Dy Dy 4.0651(15) 2_565 ?
Dy O2 3.771(7) . ?
Dy O4 3.173(9) . ?

loop_
_geom_torsion_atom_site_label_1
_geom_torsion_atom_site_label_2
_geom_torsion_atom_site_label_3
_geom_torsion_atom_site_label_4
_geom_torsion
_geom_torsion_site_symmetry_1
_geom_torsion_site_symmetry_2
_geom_torsion_site_symmetry_3
_geom_torsion_site_symmetry_4
_geom_torsion_publ_flag
O4 Dy O1 C1 -42.9(9) 2_565 . . . ?
O2 Dy O1 C1 18.6(10) 2_565 . . . ?
O3 Dy O1 C1 89.5(9) . . . . ?
N22 Dy O1 C1 -156.5(9) . . . . ?
N32 Dy O1 C1 -106.7(9) . . . . ?
N12 Dy O1 C1 147.2(8) . . . . ?
O4 Dy O3 C41 -6.5(8) 2_565 . . . ?
O2 Dy O3 C41 62.2(6) 2_565 . . . ?
O1 Dy O3 C41 -72.1(6) . . . . ?
N22 Dy O3 C41 -142.1(6) . . . . ?
N32 Dy O3 C41 127.8(6) . . . . ?
N12 Dy O3 C41 149.3(7) . . . . ?
C15 N11 N12 C13 0.3(8) . . . . ?
B1 N11 N12 C13 -176.8(6) . . . . ?
C15 N11 N12 Dy -177.9(5) . . . . ?
B1 N11 N12 Dy 4.9(8) . . . . ?
O4 Dy N12 C13 111.6(7) 2_565 . . . ?
O2 Dy N12 C13 55.5(6) 2_565 . . . ?
O1 Dy N12 C13 -88.4(7) . . . . ?
O3 Dy N12 C13 -28.3(6) . . . . ?
N22 Dy N12 C13 -144.2(7) . . . . ?
N32 Dy N12 C13 138.6(7) . . . . ?
O4 Dy N12 N11 -70.6(7) 2_565 . . . ?
O2 Dy N12 N11 -126.7(5) 2_565 . . . ?
O1 Dy N12 N11 89.4(5) . . . . ?
O3 Dy N12 N11 149.5(5) . . . . ?
N22 Dy N12 N11 33.6(5) . . . . ?
N32 Dy N12 N11 -43.6(5) . . . . ?
C25 N21 N22 C23 0.1(9) . . . . ?
B1 N21 N22 C23 178.9(7) . . . . ?
C25 N21 N22 Dy 174.6(6) . . . . ?
B1 N21 N22 Dy -6.5(9) . . . . ?
O4 Dy N22 C23 -70.9(8) 2_565 . . . ?
O2 Dy N22 C23 -171.7(7) 2_565 . . . ?
O1 Dy N22 C23 0.1(8) . . . . ?
O3 Dy N22 C23 73.4(8) . . . . ?
N32 Dy N22 C23 -144.6(8) . . . . ?
N12 Dy N22 C23 140.2(8) . . . . ?
O4 Dy N22 N21 116.0(6) 2_565 . . . ?
O2 Dy N22 N21 15.2(9) 2_565 . . . ?
O1 Dy N22 N21 -172.9(6) . . . . ?
O3 Dy N22 N21 -99.7(6) . . . . ?
N32 Dy N22 N21 42.3(5) . . . . ?
N12 Dy N22 N21 -32.9(5) . . . . ?
C35 N31 N32 C33 -0.3(9) . . . . ?
B1 N31 N32 C33 176.3(7) . . . . ?
C35 N31 N32 Dy 179.2(5) . . . . ?
B1 N31 N32 Dy -4.2(9) . . . . ?
O4 Dy N32 C33 29.4(7) 2_565 . . . ?
O2 Dy N32 C33 -49.7(7) 2_565 . . . ?
O1 Dy N32 C33 92.1(7) . . . . ?
O3 Dy N32 C33 -115.5(7) . . . . ?
N22 Dy N32 C33 142.3(7) . . . . ?
N12 Dy N32 C33 -137.1(7) . . . . ?
O4 Dy N32 N31 -150.0(6) 2_565 . . . ?
O2 Dy N32 N31 130.9(6) 2_565 . . . ?
O1 Dy N32 N31 -87.3(6) . . . . ?
O3 Dy N32 N31 65.1(7) . . . . ?
N22 Dy N32 N31 -37.1(5) . . . . ?
N12 Dy N32 N31 43.5(5) . . . . ?
Dy O1 C1 O2 -4.2(14) . . . . ?
Dy O1 C1 C2 176.1(7) . . . . ?
Dy O2 C1 O1 -15.0(14) 2_565 . . . ?
Dy O2 C1 C2 164.7(7) 2_565 . . . ?
O1 C1 C2 C3 109.6(11) . . . . ?
O2 C1 C2 C3 -70.1(12) . . . . ?
O1 C1 C2 C5 -114.7(9) . . . . ?
O2 C1 C2 C5 65.6(11) . . . . ?
C5 C2 C3 C4 167.1(9) . . . . ?
C1 C2 C3 C4 -59.9(15) . . . . ?
C3 C2 C5 C10 63.1(13) . . . . ?
C1 C2 C5 C10 -71.0(11) . . . . ?
C3 C2 C5 C6 -114.8(13) . . . . ?
C1 C2 C5 C6 111.0(10) . . . . ?
C10 C5 C6 C7 -0.3(17) . . . . ?
C2 C5 C6 C7 177.7(12) . . . . ?
C5 C6 C7 C8 -2(3) . . . . ?
C6 C7 C8 C9 4(3) . . . . ?
C7 C8 C9 C10 -3(3) . . . . ?
C8 C9 C10 C5 1(2) . . . . ?
C6 C5 C10 C9 0.5(16) . . . . ?
C2 C5 C10 C9 -177.5(10) . . . . ?
N11 N12 C13 C14 -0.3(8) . . . . ?
Dy N12 C13 C14 177.8(5) . . . . ?
N12 C13 C14 C15 0.2(9) . . . . ?
N12 N11 C15 C14 -0.3(9) . . . . ?
B1 N11 C15 C14 176.6(7) . . . . ?
C13 C14 C15 N11 0.1(9) . . . . ?
N21 N22 C23 C24 0.4(10) . . . . ?
Dy N22 C23 C24 -173.6(6) . . . . ?
N22 C23 C24 C25 -0.7(12) . . . . ?
N22 N21 C25 C24 -0.5(10) . . . . ?
B1 N21 C25 C24 -179.2(8) . . . . ?
C23 C24 C25 N21 0.7(12) . . . . ?
N31 N32 C33 C34 0.9(9) . . . . ?
Dy N32 C33 C34 -178.5(6) . . . . ?
N32 C33 C34 C35 -1.2(10) . . . . ?
N32 N31 C35 C34 -0.5(10) . . . . ?
B1 N31 C35 C34 -176.8(8) . . . . ?
C33 C34 C35 N31 1.0(11) . . . . ?
Dy O3 C41 O4 7.1(10) . . . . ?
Dy O3 C41 C42 -173.6(6) . . . . ?
Dy O4 C41 O3 -10(5) 2_565 . . . ?
Dy O4 C41 C42 171(4) 2_565 . . . ?
O3 C41 C42 C43 62.7(14) . . . . ?
O4 C41 C42 C43 -118.0(13) . . . . ?
O3 C41 C42 C45 -66.5(12) . . . . ?
O4 C41 C42 C45 112.8(10) . . . . ?
C45 C42 C43 C44 -169.4(15) . . . . ?
C41 C42 C43 C44 61(2) . . . . ?
C43 C42 C45 C46 -67.4(13) . . . . ?
C41 C42 C45 C46 62.3(13) . . . . ?
C43 C42 C45 C50 113.2(12) . . . . ?
C41 C42 C45 C50 -117.1(9) . . . . ?
C50 C45 C46 C47 -1.1(14) . . . . ?
C42 C45 C46 C47 179.5(10) . . . . ?
C45 C46 C47 C48 1.8(19) . . . . ?
C46 C47 C48 C49 -1(2) . . . . ?
C47 C48 C49 C50 0.5(19) . . . . ?
C46 C45 C50 C49 0.2(13) . . . . ?
C42 C45 C50 C49 179.6(9) . . . . ?
C48 C49 C50 C45 0.2(16) . . . . ?
C35 N31 B1 N21 -121.6(8) . . . . ?
N32 N31 B1 N21 62.5(8) . . . . ?
C35 N31 B1 N11 117.1(8) . . . . ?
N32 N31 B1 N11 -58.7(9) . . . . ?
C25 N21 B1 N31 122.4(9) . . . . ?
N22 N21 B1 N31 -56.2(9) . . . . ?
C25 N21 B1 N11 -116.6(9) . . . . ?
N22 N21 B1 N11 64.8(8) . . . . ?
C15 N11 B1 N31 -118.6(8) . . . . ?
N12 N11 B1 N31 58.0(8) . . . . ?
C15 N11 B1 N21 120.1(8) . . . . ?
N12 N11 B1 N21 -63.3(7) . . . . ?
